data_7131708
loop_
_publ_author_name
'Li, Jiajun'
'Zhai, Xinyi'
'Ji, Cheng-Long'
'Li, Weipeng'
'Xie, Jin'

_publ_section_title
;
 Dinuclear-gold-catalyzed cyclization of 1,7-enynes with alkyl bromides.
;
_journal_issue 51
_journal_name_full 'Chemical communications (Cambridge, England)'
_journal_page_first 7943
_journal_page_last 7946
_journal_paper_doi 10.1039/d3cc02317f
_journal_volume 59
_journal_year 2023
_chemical_absolute_configuration ad
_chemical_formula_moiety 'C22 H23 N O'
_chemical_formula_sum 'C22 H23 N O'
_chemical_formula_weight 317.41
_space_group_crystal_system tetragonal
_space_group_IT_number 79
_space_group_name_Hall 'I 4'
_space_group_name_H-M_alt 'I 4'
_atom_sites_solution_hydrogens geom
_atom_sites_solution_primary iterative
_audit_creation_date 2023-04-28
_audit_creation_method
;
Olex2 1.5
(compiled 2023.03.06 svn.rbb2c1857 for OlexSys, GUI svn.r6748)
;
_audit_update_record
;
2023-04-28 deposited with the CCDC.	2023-05-26 downloaded from the CCDC.
;
_cell_angle_alpha 90
_cell_angle_beta 90
_cell_angle_gamma 90
_cell_formula_units_Z 8
_cell_length_a 19.4725(6)
_cell_length_b 19.4725(6)
_cell_length_c 9.2892(4)
_cell_measurement_reflns_used 6916
_cell_measurement_temperature 193(2)
_cell_measurement_theta_max 53.84
_cell_measurement_theta_min 2.79
_cell_volume 3522.3(2)
_computing_cell_refinement 'SAINT V8.40B (?, 2016)'
_computing_data_reduction 'SAINT V8.40B (?, 2016)'
_computing_molecular_graphics 'Olex2 1.5 (Dolomanov et al., 2009)'
_computing_publication_material 'Olex2 1.5 (Dolomanov et al., 2009)'
_computing_structure_refinement 'olex2.refine 1.5 (Bourhis et al., 2015)'
_computing_structure_solution 'olex2.solve 1.5 (Bourhis et al., 2015)'
_diffrn_ambient_temperature 193.00
_diffrn_measured_fraction_theta_full 0.994
_diffrn_measured_fraction_theta_max 0.993
_diffrn_measurement_device_type 'Bruker APEX-II CCD'
_diffrn_measurement_method '\f and \w scans'
_diffrn_radiation_type GaK\a
_diffrn_radiation_wavelength 1.34139
_diffrn_reflns_av_R_equivalents 0.0387
_diffrn_reflns_av_unetI/netI 0.0358
_diffrn_reflns_Laue_measured_fraction_full 0.994
_diffrn_reflns_Laue_measured_fraction_max 0.993
_diffrn_reflns_limit_h_max 23
_diffrn_reflns_limit_h_min -21
_diffrn_reflns_limit_k_max 23
_diffrn_reflns_limit_k_min -21
_diffrn_reflns_limit_l_max 11
_diffrn_reflns_limit_l_min -10
_diffrn_reflns_number 11057
_diffrn_reflns_point_group_measured_fraction_full 0.985
_diffrn_reflns_point_group_measured_fraction_max 0.981
_diffrn_reflns_theta_full 53.594
_diffrn_reflns_theta_max 54.044
_diffrn_reflns_theta_min 2.792
_diffrn_standards_number 0
_exptl_absorpt_coefficient_mu 0.361
_exptl_absorpt_correction_T_max 0.7506
_exptl_absorpt_correction_T_min 0.6563
_exptl_absorpt_correction_type none
_exptl_absorpt_process_details
;
SADABS-2016/2 (Bruker,2016/2) was used for absorption correction.
wR2(int) was 0.1129 before and 0.0603 after correction.
The Ratio of minimum to maximum transmission is 0.8744.
The \l/2 correction factor is Not present.
;
_exptl_crystal_density_diffrn 1.197
_exptl_crystal_description block
_exptl_crystal_F_000 1360
_refine_diff_density_max 0.149
_refine_diff_density_min -0.136
_refine_diff_density_rms 0.029
_refine_ls_abs_structure_details
;
 Flack x determined using 1223 quotients [(I+)-(I-)]/[(I+)+(I-)]
 (Parsons, Flack and Wagner, Acta Cryst. B69 (2013) 249-259).
;
_refine_ls_abs_structure_Flack 0.04(17)
_refine_ls_extinction_method none
_refine_ls_goodness_of_fit_ref 1.065
_refine_ls_hydrogen_treatment constr
_refine_ls_matrix_type full
_refine_ls_number_parameters 221
_refine_ls_number_reflns 3197
_refine_ls_number_restraints 1
_refine_ls_restrained_S_all 1.065
_refine_ls_R_factor_all 0.0369
_refine_ls_R_factor_gt 0.0327
_refine_ls_shift/su_max 0.001
_refine_ls_shift/su_mean 0.000
_refine_ls_structure_factor_coef Fsqd
_refine_ls_weighting_details 'w=1/[\s^2^(Fo^2^)+(0.0386P)^2^+0.5052P] where P=(Fo^2^+2Fc^2^)/3'
_refine_ls_weighting_scheme calc
_refine_ls_wR_factor_gt 0.0742
_refine_ls_wR_factor_ref 0.0764
_reflns_Friedel_coverage 0.853
_reflns_Friedel_fraction_full 0.975
_reflns_Friedel_fraction_max 0.968
_reflns_number_gt 2960
_reflns_number_total 3197
_reflns_threshold_expression 'I > 2\s(I)'
_cod_data_source_file d3cc02317f2.cif
_cod_data_source_block 1_a
_cod_depositor_comments 'Adding full bibliography for 7131708.cif.'
_cod_original_cell_volume 3522.3(3)
_cod_database_code 7131708
_shelx_shelxl_version_number 2016/6
_shelx_space_group_comment
;
The symmetry employed for this shelxl refinement is uniquely defined
by the following loop, which should always be used as a source of
symmetry information in preference to the above space-group names.
They are only intended as comments.
;
_olex2_refinement_description
;
1.a Secondary CH2 refined with riding coordinates:
 C11(H11A,H11B)
1.b Aromatic/amide H refined with riding coordinates:
 C5(H5), C16(H16), C1(H1), C15(H15), C4(H4), C2(H2), C17(H17), C18(H18), C3(H3)
1.c Idealised Me refined as rotating group:
 C22(H22A,H22B,H22C), C20(H20A,H20B,H20C), C9(H9A,H9B,H9C), C10(H10A,H10B,H10C)
;
_olex2_submission_special_instructions 'No special instructions were received'

loop_
_space_group_symop_operation_xyz
'x, y, z'
'-x, -y, z'
'-y, x, z'
'y, -x, z'
'x+1/2, y+1/2, z+1/2'
'-x+1/2, -y+1/2, z+1/2'
'-y+1/2, x+1/2, z+1/2'
'y+1/2, -x+1/2, z+1/2'

loop_
_atom_site_label
_atom_site_type_symbol
_atom_site_fract_x
_atom_site_fract_y
_atom_site_fract_z
_atom_site_U_iso_or_equiv
_atom_site_adp_type
_atom_site_occupancy
_atom_site_site_symmetry_order
_atom_site_calc_flag
_atom_site_refinement_flags_posn
_atom_site_refinement_flags_adp
_atom_site_refinement_flags_occupancy
_atom_site_disorder_assembly
_atom_site_disorder_group
O1 O -0.96512(7) -0.78515(8) -0.6036(2) 0.0445(4) Uani 1 1 d . . . . .
N1 N -0.85689(8) -0.82457(8) -0.56815(19) 0.0288(4) Uani 1 1 d . . . . .
C6 C -0.74892(9) -0.58919(9) -0.5304(2) 0.0250(4) Uani 1 1 d . . . . .
C14 C -0.76750(9) -0.74924(9) -0.4713(2) 0.0246(4) Uani 1 1 d . . . . .
C7 C -0.81257(9) -0.62663(9) -0.4924(2) 0.0242(4) Uani 1 1 d . . . . .
C13 C -0.81876(9) -0.69432(9) -0.4729(2) 0.0235(4) Uani 1 1 d . . . . .
C5 C -0.71523(10) -0.60658(10) -0.6571(2) 0.0301(5) Uani 1 1 d . . . . .
H5 H -0.732552 -0.643070 -0.714439 0.036 Uiso 1 1 calc R . . . .
C16 C -0.65453(10) -0.79502(11) -0.4221(3) 0.0341(5) Uani 1 1 d . . . . .
H16 H -0.609119 -0.788673 -0.387158 0.041 Uiso 1 1 calc R . . . .
C19 C -0.78858(10) -0.81472(10) -0.5196(2) 0.0251(4) Uani 1 1 d . . . . .
C1 C -0.72237(11) -0.53568(10) -0.4482(2) 0.0345(5) Uani 1 1 d . . . . .
H1 H -0.744303 -0.522886 -0.360870 0.041 Uiso 1 1 calc R . . . .
C21 C -0.90833(10) -0.77719(10) -0.5497(2) 0.0297(5) Uani 1 1 d . . . . .
C11 C -0.93270(10) -0.65180(10) -0.4953(3) 0.0317(5) Uani 1 1 d . . . . .
H11A H -0.971986 -0.644884 -0.429228 0.038 Uiso 1 1 calc R . . . .
H11B H -0.950570 -0.656350 -0.594613 0.038 Uiso 1 1 calc R . . . .
C15 C -0.70074(10) -0.74106(10) -0.4219(2) 0.0301(5) Uani 1 1 d . . . . .
H15 H -0.686451 -0.697439 -0.387276 0.036 Uiso 1 1 calc R . . . .
C8 C -0.88243(10) -0.59044(10) -0.4854(2) 0.0288(4) Uani 1 1 d . . . . .
C12 C -0.89238(9) -0.71631(10) -0.4527(2) 0.0259(4) Uani 1 1 d . . . . .
C4 C -0.65692(11) -0.57184(11) -0.7014(3) 0.0393(6) Uani 1 1 d . . . . .
H4 H -0.634479 -0.584560 -0.788252 0.047 Uiso 1 1 calc R . . . .
C22 C -0.90661(11) -0.73984(11) -0.2976(3) 0.0348(5) Uani 1 1 d . . . . .
H22A H -0.877892 -0.779752 -0.275058 0.052 Uiso 1 1 calc GR . . . .
H22B H -0.955136 -0.752370 -0.287941 0.052 Uiso 1 1 calc GR . . . .
H22C H -0.895870 -0.702393 -0.230759 0.052 Uiso 1 1 calc GR . . . .
C20 C -0.87442(12) -0.88892(11) -0.6407(3) 0.0401(5) Uani 1 1 d . . . . .
H20A H -0.842522 -0.896690 -0.720625 0.060 Uiso 1 1 calc GR . . . .
H20B H -0.921436 -0.886154 -0.677879 0.060 Uiso 1 1 calc GR . . . .
H20C H -0.871056 -0.927011 -0.572090 0.060 Uiso 1 1 calc GR . . . .
C2 C -0.66402(12) -0.50092(11) -0.4933(3) 0.0439(6) Uani 1 1 d . . . . .
H2 H -0.646319 -0.464424 -0.436452 0.053 Uiso 1 1 calc R . . . .
C17 C -0.67517(11) -0.85804(10) -0.4735(3) 0.0343(5) Uani 1 1 d . . . . .
H17 H -0.643341 -0.895001 -0.475586 0.041 Uiso 1 1 calc R . . . .
C9 C -0.89210(11) -0.54129(12) -0.6121(3) 0.0410(6) Uani 1 1 d . . . . .
H9A H -0.858445 -0.503996 -0.605493 0.061 Uiso 1 1 calc GR . . . .
H9B H -0.938594 -0.522075 -0.609437 0.061 Uiso 1 1 calc GR . . . .
H9C H -0.885445 -0.566279 -0.702606 0.061 Uiso 1 1 calc GR . . . .
C18 C -0.74126(11) -0.86836(10) -0.5219(2) 0.0314(5) Uani 1 1 d . . . . .
H18 H -0.754587 -0.912200 -0.557057 0.038 Uiso 1 1 calc R . . . .
C10 C -0.89142(12) -0.55059(12) -0.3450(3) 0.0423(6) Uani 1 1 d . . . . .
H10A H -0.882008 -0.580982 -0.263247 0.064 Uiso 1 1 calc GR . . . .
H10B H -0.938629 -0.533439 -0.338481 0.064 Uiso 1 1 calc GR . . . .
H10C H -0.859380 -0.511787 -0.343188 0.064 Uiso 1 1 calc GR . . . .
C3 C -0.63158(11) -0.51871(11) -0.6191(3) 0.0436(6) Uani 1 1 d . . . . .
H3 H -0.591770 -0.494455 -0.649237 0.052 Uiso 1 1 calc R . . . .

loop_
_atom_site_aniso_label
_atom_site_aniso_U_11
_atom_site_aniso_U_22
_atom_site_aniso_U_33
_atom_site_aniso_U_23
_atom_site_aniso_U_13
_atom_site_aniso_U_12
O1 0.0270(8) 0.0480(9) 0.0586(11) -0.0120(8) -0.0086(8) -0.0033(7)
N1 0.0286(9) 0.0249(9) 0.0329(10) -0.0054(7) -0.0006(7) -0.0029(7)
C6 0.0247(9) 0.0198(9) 0.0304(11) 0.0030(8) -0.0042(8) 0.0033(8)
C14 0.0254(10) 0.0225(9) 0.0258(10) 0.0018(8) 0.0006(9) 0.0010(8)
C7 0.0247(9) 0.0245(9) 0.0233(10) -0.0019(8) -0.0011(8) 0.0022(8)
C13 0.0226(9) 0.0253(9) 0.0225(10) -0.0004(8) 0.0000(8) 0.0004(7)
C5 0.0265(10) 0.0276(10) 0.0363(13) -0.0007(9) 0.0006(9) -0.0018(8)
C16 0.0235(10) 0.0356(11) 0.0432(13) 0.0075(10) -0.0013(9) 0.0020(9)
C19 0.0259(10) 0.0241(9) 0.0253(11) 0.0001(8) 0.0016(8) -0.0020(8)
C1 0.0340(11) 0.0257(10) 0.0438(14) -0.0063(9) -0.0063(10) 0.0029(9)
C21 0.0254(10) 0.0304(10) 0.0332(12) 0.0001(9) 0.0023(9) -0.0026(8)
C11 0.0247(10) 0.0325(11) 0.0379(13) 0.0021(9) 0.0001(9) 0.0037(8)
C15 0.0280(10) 0.0258(10) 0.0365(12) 0.0015(9) -0.0037(9) -0.0016(9)
C8 0.0267(10) 0.0265(10) 0.0331(11) 0.0011(9) 0.0041(9) 0.0051(8)
C12 0.0228(9) 0.0260(10) 0.0289(12) 0.0006(8) 0.0021(8) -0.0001(8)
C4 0.0297(12) 0.0360(12) 0.0522(15) 0.0060(11) 0.0072(10) 0.0004(10)
C22 0.0380(12) 0.0330(11) 0.0334(12) 0.0033(10) 0.0075(10) 0.0010(9)
C20 0.0433(12) 0.0301(11) 0.0467(14) -0.0110(11) -0.0059(11) -0.0049(10)
C2 0.0357(12) 0.0255(10) 0.0706(17) -0.0059(12) -0.0147(13) -0.0036(9)
C17 0.0320(11) 0.0297(10) 0.0414(13) 0.0043(10) 0.0050(10) 0.0084(9)
C9 0.0338(12) 0.0401(13) 0.0490(15) 0.0163(11) 0.0018(10) 0.0076(10)
C18 0.0369(11) 0.0214(10) 0.0360(13) 0.0007(8) 0.0052(10) 0.0016(8)
C10 0.0420(13) 0.0353(12) 0.0497(15) -0.0078(11) 0.0127(11) 0.0059(11)
C3 0.0248(11) 0.0273(11) 0.0786(19) 0.0061(12) 0.0006(12) -0.0025(9)

loop_
_atom_type_symbol
_atom_type_description
_atom_type_scat_dispersion_real
_atom_type_scat_dispersion_imag
_atom_type_scat_source
C C 0.0148 0.0070 'International Tables Vol C Tables 4.2.6.8 and 6.1.1.4'
H H 0.0000 0.0000 'International Tables Vol C Tables 4.2.6.8 and 6.1.1.4'
N N 0.0253 0.0136 'International Tables Vol C Tables 4.2.6.8 and 6.1.1.4'
O O 0.0412 0.0250 'International Tables Vol C Tables 4.2.6.8 and 6.1.1.4'

loop_
_geom_angle_atom_site_label_1
_geom_angle_atom_site_label_2
_geom_angle_atom_site_label_3
_geom_angle
_geom_angle_site_symmetry_1
_geom_angle_site_symmetry_3
_geom_angle_publ_flag
C19 N1 C20 118.78(17) . . ?
C21 N1 C19 123.64(16) . . ?
C21 N1 C20 117.58(17) . . ?
C5 C6 C7 118.51(18) . . ?
C5 C6 C1 118.16(18) . . ?
C1 C6 C7 123.28(19) . . ?
C19 C14 C13 117.27(16) . . ?
C15 C14 C13 123.97(17) . . ?
C15 C14 C19 118.74(17) . . ?
C6 C7 C8 121.77(16) . . ?
C13 C7 C6 126.41(16) . . ?
C13 C7 C8 111.57(16) . . ?
C14 C13 C12 116.08(16) . . ?
C7 C13 C14 131.39(17) . . ?
C7 C13 C12 112.51(16) . . ?
C4 C5 C6 121.4(2) . . ?
C17 C16 C15 119.2(2) . . ?
C14 C19 N1 119.73(16) . . ?
C18 C19 N1 120.94(17) . . ?
C18 C19 C14 119.31(18) . . ?
C2 C1 C6 120.3(2) . . ?
O1 C21 N1 121.53(19) . . ?
O1 C21 C12 121.72(19) . . ?
N1 C21 C12 116.67(17) . . ?
C12 C11 C8 107.06(15) . . ?
C16 C15 C14 121.45(19) . . ?
C7 C8 C11 101.76(15) . . ?
C9 C8 C7 111.36(17) . . ?
C9 C8 C11 111.08(18) . . ?
C10 C8 C7 111.80(18) . . ?
C10 C8 C11 111.75(18) . . ?
C10 C8 C9 108.98(17) . . ?
C13 C12 C21 109.98(16) . . ?
C13 C12 C11 102.82(15) . . ?
C13 C12 C22 111.88(17) . . ?
C21 C12 C11 112.41(17) . . ?
C21 C12 C22 106.63(16) . . ?
C11 C12 C22 113.19(16) . . ?
C3 C4 C5 119.7(2) . . ?
C3 C2 C1 120.7(2) . . ?
C16 C17 C18 121.06(18) . . ?
C17 C18 C19 120.21(19) . . ?
C2 C3 C4 119.8(2) . . ?

loop_
_geom_bond_atom_site_label_1
_geom_bond_atom_site_label_2
_geom_bond_distance
_geom_bond_site_symmetry_2
_geom_bond_publ_flag
O1 C21 1.224(2) . ?
N1 C19 1.418(2) . ?
N1 C21 1.373(3) . ?
N1 C20 1.463(3) . ?
C6 C7 1.481(3) . ?
C6 C5 1.389(3) . ?
C6 C1 1.392(3) . ?
C14 C13 1.463(2) . ?
C14 C19 1.413(3) . ?
C14 C15 1.388(3) . ?
C7 C13 1.336(3) . ?
C7 C8 1.533(3) . ?
C13 C12 1.508(2) . ?
C5 C4 1.385(3) . ?
C16 C15 1.383(3) . ?
C16 C17 1.377(3) . ?
C19 C18 1.393(3) . ?
C1 C2 1.387(3) . ?
C21 C12 1.521(3) . ?
C11 C8 1.547(3) . ?
C11 C12 1.533(3) . ?
C8 C9 1.529(3) . ?
C8 C10 1.528(3) . ?
C12 C22 1.537(3) . ?
C4 C3 1.378(3) . ?
C2 C3 1.373(4) . ?
C17 C18 1.378(3) . ?
